data_4504938
loop_
_publ_author_name
'Trask, Andrew V.'
'Motherwell, W. D. Samuel'
'Jones, William'

_publ_section_title
;
 Pharmaceutical Cocrystallization:&#x2009; Engineering a Remedy for
 Caffeine Hydration
;
_journal_issue 3
_journal_name_full 'Crystal Growth &amp; Design'
_journal_page_first 1013
_journal_paper_doi 10.1021/cg0496540
_journal_volume 5
_journal_year 2005
_chemical_formula_moiety 'C8 H10 N4 O2,C4 H4 O4'
_chemical_formula_sum 'C12 H14 N4 O6'
_chemical_formula_weight 310.27
_chemical_name_systematic
; 
 ? 
;
_space_group_IT_number 14
_symmetry_cell_setting monoclinic
_symmetry_space_group_name_Hall '-P 2yn'
_symmetry_space_group_name_H-M 'P 1 21/n 1'
_atom_sites_solution_hydrogens geom
_atom_sites_solution_primary direct
_atom_sites_solution_secondary difmap
_audit_creation_method SHELXL-97
_cell_angle_alpha 90.00
_cell_angle_beta 93.6100(10)
_cell_angle_gamma 90.00
_cell_formula_units_Z 4
_cell_length_a 6.8565(2)
_cell_length_b 12.5051(4)
_cell_length_c 15.8362(5)
_cell_measurement_reflns_used 6161
_cell_measurement_temperature 180(2)
_cell_measurement_theta_max 27.48
_cell_measurement_theta_min 1.00
_cell_volume 1355.12(7)
_computing_cell_refinement 'HKL Scalepack (Otwinowski & Minor 1997)'
_computing_data_collection 'Collect (Nonius B.V. 1998)'
_computing_data_reduction
;
 HKL Denzo and Scalepack (Otwinowski & Minor 1997)
;
_computing_publication_material 'SHELXL-97 (Sheldrick 1997)'
_computing_structure_refinement 'SHELXL-97 (Sheldrick 1997)'
_computing_structure_solution 'SIR-92 (Altomare et al. 1994)'
_diffrn_ambient_temperature 180(2)
_diffrn_measured_fraction_theta_full 0.995
_diffrn_measured_fraction_theta_max 0.995
_diffrn_measurement_device_type 'Nonius Kappa CCD'
_diffrn_measurement_method 'Thin slice \w and \f scans'
_diffrn_radiation_source 'fine-focus sealed tube'
_diffrn_radiation_type MoK\a
_diffrn_radiation_wavelength 0.71073
_diffrn_reflns_av_R_equivalents 0.0456
_diffrn_reflns_av_sigmaI/netI 0.0497
_diffrn_reflns_limit_h_max 8
_diffrn_reflns_limit_h_min -8
_diffrn_reflns_limit_k_max 16
_diffrn_reflns_limit_k_min -16
_diffrn_reflns_limit_l_max 20
_diffrn_reflns_limit_l_min -20
_diffrn_reflns_number 11329
_diffrn_reflns_theta_full 27.48
_diffrn_reflns_theta_max 27.48
_diffrn_reflns_theta_min 3.56
_exptl_absorpt_coefficient_mu 0.124
_exptl_absorpt_correction_T_max 0.990
_exptl_absorpt_correction_T_min 0.924
_exptl_absorpt_correction_type multi-scan
_exptl_absorpt_process_details
;
multi-scan from symmetry-related measurements 
 Sortav (Blessing 1995)
;
_exptl_crystal_density_diffrn 1.521
_exptl_crystal_density_method 'not measured'
_exptl_crystal_F_000 648
_exptl_crystal_size_max 0.18
_exptl_crystal_size_mid 0.16
_exptl_crystal_size_min 0.10
_refine_diff_density_max 0.204
_refine_diff_density_min -0.277
_refine_diff_density_rms 0.059
_refine_ls_extinction_method none
_refine_ls_goodness_of_fit_ref 1.022
_refine_ls_hydrogen_treatment mixed
_refine_ls_matrix_type full
_refine_ls_number_parameters 208
_refine_ls_number_reflns 3093
_refine_ls_number_restraints 2
_refine_ls_restrained_S_all 1.023
_refine_ls_R_factor_all 0.0763
_refine_ls_R_factor_gt 0.0437
_refine_ls_shift/su_max 0.000
_refine_ls_shift/su_mean 0.000
_refine_ls_structure_factor_coef Fsqd
_refine_ls_weighting_details 'calc w=1/[\s^2^(Fo^2^)+(0.0463P)^2^+0.3608P] where P=(Fo^2^+2Fc^2^)/3'
_refine_ls_weighting_scheme calc
_refine_ls_wR_factor_gt 0.0962
_refine_ls_wR_factor_ref 0.1100
_reflns_number_gt 2132
_reflns_number_total 3093
_reflns_threshold_expression >2sigma(I)
_cod_data_source_file cg0496540si20041012_084134.cif
_cod_data_source_block D
_cod_depositor_comments
;
The following automatic conversions were performed:

'_symmetry_cell_setting' value 'Monoclinic' changed to 'monoclinic'
according to /home/saulius/struct/CIF-dictionaries/cif_core.dic
dictionary named 'cif_core.dic' version 2.4.1 from 2010-06-29.

Automatic conversion script
Id: cif_fix_values 1715 2011-07-08 13:25:40Z adriana 
;
_cod_original_sg_symbol_H-M P2(1)/n
_cod_database_code 4504938

loop_
_symmetry_equiv_pos_as_xyz
'x, y, z'
'-x+1/2, y+1/2, -z+1/2'
'-x, -y, -z'
'x-1/2, -y-1/2, z-1/2'

loop_
_atom_site_label
_atom_site_type_symbol
_atom_site_fract_x
_atom_site_fract_y
_atom_site_fract_z
_atom_site_U_iso_or_equiv
_atom_site_adp_type
_atom_site_occupancy
_atom_site_symmetry_multiplicity
_atom_site_calc_flag
_atom_site_refinement_flags
C1 C 0.0830(2) -0.31597(13) 0.29509(10) 0.0256(4) Uani 1 1 d .
N1 N 0.04161(19) -0.28733(11) 0.21104(8) 0.0289(3) Uani 1 1 d .
O1 O 0.13759(17) -0.50333(10) 0.29853(7) 0.0363(3) Uani 1 1 d .
C2 C 0.1664(2) -0.31256(13) 0.46908(10) 0.0277(4) Uani 1 1 d .
N2 N 0.11737(19) -0.21950(11) 0.42592(8) 0.0275(3) Uani 1 1 d .
O2 O 0.20504(18) -0.31272(10) 0.54542(7) 0.0383(3) Uani 1 1 d .
C3 C 0.0783(2) -0.22321(13) 0.34002(10) 0.0244(3) Uani 1 1 d .
N3 N 0.03356(19) -0.13932(11) 0.28780(8) 0.0290(3) Uani 1 1 d .
N4 N 0.16863(19) -0.40658(10) 0.42132(8) 0.0270(3) Uani 1 1 d .
C4 C 0.1288(2) -0.41657(13) 0.33355(10) 0.0263(4) Uani 1 1 d .
C5 C 0.2275(3) -0.50564(14) 0.46588(11) 0.0352(4) Uani 1 1 d .
H5A H 0.2241 -0.4946 0.5270 0.053 Uiso 1 1 calc R
H5B H 0.3604 -0.5250 0.4522 0.053 Uiso 1 1 calc R
H5C H 0.1373 -0.5633 0.4481 0.053 Uiso 1 1 calc R
C6 C 0.1106(3) -0.11753(14) 0.47221(11) 0.0377(4) Uani 1 1 d .
H6A H 0.0022 -0.0740 0.4480 0.057 Uiso 1 1 calc R
H6B H 0.2339 -0.0790 0.4675 0.057 Uiso 1 1 calc R
H6C H 0.0911 -0.1318 0.5319 0.057 Uiso 1 1 calc R
C7 C 0.0357(3) -0.35834(16) 0.13702(11) 0.0405(5) Uani 1 1 d .
H7A H 0.0074 -0.3162 0.0855 0.061 Uiso 1 1 calc R
H7B H -0.0667 -0.4122 0.1421 0.061 Uiso 1 1 calc R
H7C H 0.1624 -0.3940 0.1340 0.061 Uiso 1 1 calc R
C8 C 0.0129(2) -0.18236(14) 0.21015(11) 0.0315(4) Uani 1 1 d .
H8 H -0.0187 -0.1423 0.1602 0.038 Uiso 1 1 calc R
O3 O -0.1325(2) 0.21314(11) 0.06536(8) 0.0445(3) Uani 1 1 d D
H3 H -0.123(3) 0.1536(15) 0.1063(12) 0.053 Uiso 1 1 d D
O4 O -0.1172(2) 0.38889(11) 0.06671(9) 0.0529(4) Uani 1 1 d .
O5 O -0.01913(18) 0.05966(10) 0.31353(8) 0.0391(3) Uani 1 1 d D
H5 H 0.008(3) -0.0226(13) 0.3051(12) 0.047 Uiso 1 1 d D
O6 O -0.10066(18) 0.06843(10) 0.17556(8) 0.0390(3) Uani 1 1 d .
C9 C -0.1097(2) 0.30540(15) 0.10561(12) 0.0344(4) Uani 1 1 d .
C10 C -0.0759(2) 0.30723(14) 0.19932(11) 0.0328(4) Uani 1 1 d .
H10 H -0.0643 0.3772 0.2225 0.039 Uiso 1 1 calc R
C11 C -0.0589(2) 0.22986(14) 0.25685(11) 0.0323(4) Uani 1 1 d .
H11 H -0.0419 0.2534 0.3139 0.039 Uiso 1 1 calc R
C12 C -0.0626(2) 0.11202(14) 0.24505(11) 0.0302(4) Uani 1 1 d .

loop_
_atom_site_aniso_label
_atom_site_aniso_U_11
_atom_site_aniso_U_22
_atom_site_aniso_U_33
_atom_site_aniso_U_23
_atom_site_aniso_U_13
_atom_site_aniso_U_12
C1 0.0267(8) 0.0278(9) 0.0220(8) -0.0007(7) -0.0006(6) -0.0014(6)
N1 0.0352(7) 0.0311(8) 0.0202(7) -0.0014(6) -0.0012(5) 0.0010(6)
O1 0.0463(7) 0.0273(7) 0.0345(7) -0.0072(6) -0.0028(5) 0.0019(5)
C2 0.0291(8) 0.0304(9) 0.0232(9) 0.0006(7) -0.0010(6) -0.0030(7)
N2 0.0357(7) 0.0252(8) 0.0213(7) -0.0020(6) -0.0007(6) 0.0003(6)
O2 0.0537(8) 0.0381(8) 0.0222(7) 0.0001(5) -0.0054(5) -0.0005(6)
C3 0.0258(8) 0.0258(9) 0.0215(8) 0.0004(7) 0.0017(6) -0.0021(6)
N3 0.0338(7) 0.0270(8) 0.0259(7) 0.0019(6) 0.0003(6) -0.0025(6)
N4 0.0330(7) 0.0242(8) 0.0233(7) 0.0014(6) -0.0008(5) 0.0003(5)
C4 0.0268(8) 0.0270(9) 0.0251(9) -0.0030(7) 0.0005(6) -0.0012(6)
C5 0.0408(9) 0.0312(10) 0.0333(10) 0.0050(8) -0.0006(7) 0.0041(8)
C6 0.0536(11) 0.0294(10) 0.0294(10) -0.0073(8) -0.0025(8) 0.0024(8)
C7 0.0518(11) 0.0450(12) 0.0238(9) -0.0087(8) -0.0039(8) 0.0092(9)
C8 0.0367(9) 0.0310(10) 0.0267(9) 0.0037(7) 0.0018(7) -0.0001(7)
O3 0.0688(9) 0.0344(8) 0.0300(7) -0.0033(6) -0.0002(6) 0.0008(6)
O4 0.0807(10) 0.0373(8) 0.0410(8) 0.0081(7) 0.0055(7) -0.0020(7)
O5 0.0575(8) 0.0282(7) 0.0315(7) 0.0005(6) 0.0012(6) 0.0062(6)
O6 0.0537(8) 0.0280(7) 0.0342(7) -0.0050(6) -0.0061(6) 0.0024(6)
C9 0.0358(9) 0.0325(11) 0.0351(10) 0.0008(8) 0.0029(7) 0.0003(7)
C10 0.0360(9) 0.0260(9) 0.0359(10) -0.0044(8) -0.0013(7) 0.0000(7)
C11 0.0381(9) 0.0285(9) 0.0299(9) -0.0063(8) -0.0014(7) 0.0020(7)
C12 0.0290(8) 0.0314(9) 0.0303(10) -0.0012(8) 0.0015(7) 0.0023(7)

loop_
_atom_type_symbol
_atom_type_description
_atom_type_scat_dispersion_real
_atom_type_scat_dispersion_imag
_atom_type_scat_source
C C 0.0033 0.0016 'International Tables Vol C Tables 4.2.6.8 and 6.1.1.4'
H H 0.0000 0.0000 'International Tables Vol C Tables 4.2.6.8 and 6.1.1.4'
N N 0.0061 0.0033 'International Tables Vol C Tables 4.2.6.8 and 6.1.1.4'
O O 0.0106 0.0060 'International Tables Vol C Tables 4.2.6.8 and 6.1.1.4'

loop_
_geom_angle_atom_site_label_1
_geom_angle_atom_site_label_2
_geom_angle_atom_site_label_3
_geom_angle
C3 C1 N1 105.70(14)
C3 C1 C4 122.73(15)
N1 C1 C4 131.55(15)
C8 N1 C1 106.63(14)
C8 N1 C7 126.34(15)
C1 N1 C7 127.01(15)
O2 C2 N2 121.50(15)
O2 C2 N4 121.66(15)
N2 C2 N4 116.84(14)
C3 N2 C2 119.29(13)
C3 N2 C6 120.86(14)
C2 N2 C6 119.84(14)
N3 C3 C1 110.57(14)
N3 C3 N2 126.90(14)
C1 C3 N2 122.53(15)
C8 N3 C3 104.77(14)
C8 N3 H5 123.5(7)
C3 N3 H5 131.7(7)
C2 N4 C4 126.99(14)
C2 N4 C5 117.45(13)
C4 N4 C5 115.49(13)
O1 C4 N4 121.06(15)
O1 C4 C1 127.32(15)
N4 C4 C1 111.62(14)
N4 C5 H5A 109.5
N4 C5 H5B 109.5
H5A C5 H5B 109.5
N4 C5 H5C 109.5
H5A C5 H5C 109.5
H5B C5 H5C 109.5
N2 C6 H6A 109.5
N2 C6 H6B 109.5
H6A C6 H6B 109.5
N2 C6 H6C 109.5
H6A C6 H6C 109.5
H6B C6 H6C 109.5
N1 C7 H7A 109.5
N1 C7 H7B 109.5
H7A C7 H7B 109.5
N1 C7 H7C 109.5
H7A C7 H7C 109.5
H7B C7 H7C 109.5
N1 C8 N3 112.33(15)
N1 C8 H8 123.8
N3 C8 H8 123.8
C9 O3 H3 109.9(12)
C12 O5 H5 115.0(11)
O4 C9 O3 120.44(17)
O4 C9 C10 119.53(17)
O3 C9 C10 120.03(16)
C11 C10 C9 132.37(17)
C11 C10 H10 113.8
C9 C10 H10 113.8
C10 C11 C12 129.50(16)
C10 C11 H11 115.3
C12 C11 H11 115.3
O6 C12 O5 123.30(16)
O6 C12 C11 123.24(16)
O5 C12 C11 113.45(15)

loop_
_geom_bond_atom_site_label_1
_geom_bond_atom_site_label_2
_geom_bond_distance
C1 C3 1.362(2)
C1 N1 1.390(2)
C1 C4 1.424(2)
N1 C8 1.327(2)
N1 C7 1.469(2)
O1 C4 1.2216(19)
C2 O2 1.2212(19)
C2 N2 1.380(2)
C2 N4 1.399(2)
N2 C3 1.370(2)
N2 C6 1.473(2)
C3 N3 1.359(2)
N3 C8 1.342(2)
N3 H5 1.497(16)
N4 C4 1.405(2)
N4 C5 1.470(2)
C5 H5A 0.9800
C5 H5B 0.9800
C5 H5C 0.9800
C6 H6A 0.9800
C6 H6B 0.9800
C6 H6C 0.9800
C7 H7A 0.9800
C7 H7B 0.9800
C7 H7C 0.9800
C8 H8 0.9500
O3 C9 1.323(2)
O3 H3 0.987(15)
O4 C9 1.212(2)
O5 C12 1.286(2)
O5 H5 1.056(15)
O6 C12 1.241(2)
C9 C10 1.488(2)
C10 C11 1.329(2)
C10 H10 0.9500
C11 C12 1.485(2)
C11 H11 0.9500

loop_
_geom_torsion_atom_site_label_1
_geom_torsion_atom_site_label_2
_geom_torsion_atom_site_label_3
_geom_torsion_atom_site_label_4
_geom_torsion
C3 C1 N1 C8 -0.70(17)
C4 C1 N1 C8 -178.84(16)
C3 C1 N1 C7 177.81(15)
C4 C1 N1 C7 -0.3(3)
O2 C2 N2 C3 178.92(14)
N4 C2 N2 C3 -1.4(2)
O2 C2 N2 C6 -0.1(2)
N4 C2 N2 C6 179.56(14)
N1 C1 C3 N3 0.80(17)
C4 C1 C3 N3 179.14(13)
N1 C1 C3 N2 -178.36(13)
C4 C1 C3 N2 0.0(2)
C2 N2 C3 N3 -178.02(14)
C6 N2 C3 N3 1.0(2)
C2 N2 C3 C1 1.0(2)
C6 N2 C3 C1 -179.94(15)
C1 C3 N3 C8 -0.58(16)
N2 C3 N3 C8 178.54(14)
O2 C2 N4 C4 -179.38(14)
N2 C2 N4 C4 0.9(2)
O2 C2 N4 C5 -2.5(2)
N2 C2 N4 C5 177.82(13)
C2 N4 C4 O1 179.16(14)
C5 N4 C4 O1 2.2(2)
C2 N4 C4 C1 0.0(2)
C5 N4 C4 C1 -176.95(13)
C3 C1 C4 O1 -179.56(15)
N1 C1 C4 O1 -1.7(3)
C3 C1 C4 N4 -0.5(2)
N1 C1 C4 N4 177.40(14)
C1 N1 C8 N3 0.37(18)
C7 N1 C8 N3 -178.15(14)
C3 N3 C8 N1 0.11(17)
O4 C9 C10 C11 -179.06(18)
O3 C9 C10 C11 1.4(3)
C9 C10 C11 C12 2.1(3)
C10 C11 C12 O6 -6.5(3)
C10 C11 C12 O5 172.28(17)

loop_
_cod_related_entry_id
_cod_related_entry_database
_cod_related_entry_code
1 ChemSpider 30661484
